data_9009608
loop_
_publ_author_name
'Khosrawan-Sazedj F'

_publ_section_title
;
 On the space group of threadgoldite
;
_journal_name_full 'Tschermaks Mineralogische und Petrographische Mitteilungen'
_journal_page_first 111
_journal_page_last 115
_journal_volume 30
_journal_year 1982
_chemical_formula_sum 'Al H17 O21 P2 U2'
_chemical_name_mineral Threadgoldite
_space_group_IT_number 15
_symmetry_space_group_name_Hall '-C 2yc'
_symmetry_space_group_name_H-M 'C 1 2/c 1'
_cell_angle_alpha 90
_cell_angle_beta 110.71
_cell_angle_gamma 90
_cell_formula_units_Z 8
_cell_length_a 20.168
_cell_length_b 9.847
_cell_length_c 19.7190
_cell_volume 3663.033
_database_code_amcsd 0015686
_exptl_crystal_density_diffrn 3.330
_cod_original_formula_sum 'Al U2 P2 O21 H17'
_cod_database_code 9009608

loop_
_space_group_symop_operation_xyz
x,y,z
1/2+x,1/2+y,z
x,-y,1/2+z
1/2+x,1/2-y,1/2+z
-x,y,1/2-z
1/2-x,1/2+y,1/2-z
-x,-y,-z
1/2-x,1/2-y,-z

loop_
_atom_site_label
_atom_site_fract_x
_atom_site_fract_y
_atom_site_fract_z
_atom_site_U_iso_or_equiv
_atom_site_type_symbol
_atom_site_attached_hydrogens
Al -0.00320 0.14640 0.01220 0.00203 Al 0
U1 0.20510 0.00250 0.23780 0.00203 U 0
U2 0.29270 -0.00140 0.01440 0.00203 U 0
P1 0.26420 0.26290 -0.11990 0.00203 P 0
P2 0.24980 0.25510 0.62470 0.00203 P 0
O1 0.29900 0.00400 0.29000 0.01431 O 0
O2 0.10600 0.01000 0.19800 0.01431 O 0
O3 0.20300 0.01400 -0.00900 0.01431 O 0
O4 0.38200 0.01800 0.04000 0.01431 O 0
O5 0.19000 0.16500 0.15300 0.01431 O 0
O6 0.21100 0.14300 -0.17200 0.01431 O 0
O7 0.28900 0.13700 0.10600 0.01431 O 0
O8 0.30500 0.18700 -0.05000 0.01431 O 0
O9 0.20300 0.17400 0.31600 0.01431 O 0
O10 0.20300 -0.16200 0.15500 0.01431 O 0
O11 0.28500 0.81900 0.08400 0.01431 O 0
O12 0.30800 0.85000 -0.06500 0.01431 O 0
O-H -0.04600 0.01700 -0.05500 0.01431 O 1
Wat1 -0.06600 -0.19100 0.03300 0.01431 O 2
Wat2 0.42900 0.35800 0.56100 0.01431 O 2
Wat3 0.05600 0.25400 0.09800 0.01431 O 2
Wat4 0.55400 0.79200 0.53100 0.01431 O 2
Wat5 0.47400 -0.01900 -0.12200 0.01431 O 2
Wat6 0.42200 -0.03200 0.22400 0.01431 O 2
Wat7 0.05900 0.16600 -0.17800 0.01431 O 2
Wat8 0.06400 0.24500 0.31600 0.01431 O 2

loop_
_cod_changelog_entry_id
_cod_changelog_entry_author
_cod_changelog_entry_date
_cod_changelog_entry_text
1
;cod-tools version 3.8.0
Id: cif_guess_AMCSD_atom_types 9574 2023-05-10 09:00:05Z saulius
;
2023-05-10T18:52:01+03:00
;Derived atom types and hydrogen counts
from atom names that follow the AMCSD naming convention
(Wat == water, O-H == hydroxyl).
;

loop_
_cod_related_entry_id
_cod_related_entry_database
_cod_related_entry_code
1 AMCSD 0015686
